data_7101203
loop_
_publ_author_name
'Dirk Walther'
'Reinald Fischer'
'Helmar Gorls'
'Jens Langer'
'Astrid Malassa'
'Gavin Vaughan'

_publ_section_title
;
A Key Step of the Formation of Acrylic Acid from CO~2~ and
Ethylene: The Transformation of a Nickelalactone into a
Nickel-acrylate Complex
;
_journal_issue 23
_journal_name_full 'Chemical Communications'
_journal_paper_doi 10.1039/b603540j
_journal_year 2006
_chemical_formula_sum 'C54 H52 Ni P4'
_chemical_formula_weight 883.55
_chemical_name_systematic
;
?
;
_space_group_IT_number 15
_symmetry_cell_setting monoclinic
_symmetry_space_group_name_Hall '-C 2yc'
_symmetry_space_group_name_H-M 'C 1 2/c 1'
_atom_sites_solution_hydrogens difmap
_atom_sites_solution_primary direct
_atom_sites_solution_secondary difmap
_audit_creation_method SHELXL-97
_cell_angle_alpha 90.00
_cell_angle_beta 109.690(2)
_cell_angle_gamma 90.00
_cell_formula_units_Z 4
_cell_length_a 18.1812(6)
_cell_length_b 13.2156(5)
_cell_length_c 19.9132(4)
_cell_measurement_temperature 183(2)
_cell_volume 4504.9(2)
_computing_cell_refinement DENZO
_computing_data_collection COLLECT
_computing_data_reduction DENZO
_computing_molecular_graphics SHELXTL/PC
_computing_publication_material SHELXL-97
_computing_structure_refinement 'SHELXL-97 (Sheldrick, 1997)'
_computing_structure_solution 'SHELXS-97 (Sheldrick, 1990)'
_diffrn_ambient_temperature 183(2)
_diffrn_measured_fraction_theta_full 0.985
_diffrn_measured_fraction_theta_max 0.985
_diffrn_measurement_device_type KappaCCD
_diffrn_measurement_method 'phi- + omega-scan'
_diffrn_radiation_monochromator graphite
_diffrn_radiation_source 'fine-focus sealed tube'
_diffrn_radiation_type MoK\a
_diffrn_radiation_wavelength 0.71073
_diffrn_reflns_av_R_equivalents 0.0345
_diffrn_reflns_av_sigmaI/netI 0.0542
_diffrn_reflns_limit_h_max 23
_diffrn_reflns_limit_h_min -23
_diffrn_reflns_limit_k_max 15
_diffrn_reflns_limit_k_min -17
_diffrn_reflns_limit_l_max 24
_diffrn_reflns_limit_l_min -24
_diffrn_reflns_number 8793
_diffrn_reflns_theta_full 27.47
_diffrn_reflns_theta_max 27.47
_diffrn_reflns_theta_min 3.20
_exptl_absorpt_coefficient_mu 0.609
_exptl_absorpt_correction_type none
_exptl_crystal_colour orange
_exptl_crystal_density_diffrn 1.303
_exptl_crystal_density_method 'not measured'
_exptl_crystal_description cube
_exptl_crystal_F_000 1856
_exptl_crystal_size_max 0.22
_exptl_crystal_size_mid 0.22
_exptl_crystal_size_min 0.20
_refine_diff_density_max 0.309
_refine_diff_density_min -0.331
_refine_diff_density_rms 0.055
_refine_ls_extinction_method none
_refine_ls_goodness_of_fit_ref 1.033
_refine_ls_hydrogen_treatment refall
_refine_ls_matrix_type full
_refine_ls_number_parameters 371
_refine_ls_number_reflns 5093
_refine_ls_number_restraints 0
_refine_ls_restrained_S_all 1.033
_refine_ls_R_factor_all 0.0580
_refine_ls_R_factor_gt 0.0413
_refine_ls_shift/su_max 0.000
_refine_ls_shift/su_mean 0.000
_refine_ls_structure_factor_coef Fsqd
_refine_ls_weighting_details 'calc w=1/[\s^2^(Fo^2^)+(0.0324P)^2^+4.0135P] where P=(Fo^2^+2Fc^2^)/3'
_refine_ls_weighting_scheme calc
_refine_ls_wR_factor_gt 0.0790
_refine_ls_wR_factor_ref 0.0840
_reflns_number_gt 4239
_reflns_number_total 5093
_reflns_threshold_expression >2sigma(I)
_cod_data_source_file b603540j.txt
_cod_depositor_comments
;
The following automatic conversions were performed:
'_exptl_absorpt_correction_type' value 'NONE' changed to 'none' according
to '/home/saulius/struct/CIF-dictionaries/cif_core.dic' dictionary named
'cif_core.dic' version 2.4.1 from 2010-06-29.

Automatic conversion script
Id: cif_fix_enum 1527 2010-12-29 10:47:43Z saulius 
;
_cod_original_sg_symbol_H-M C2/c
_cod_database_code 7101203

loop_
_symmetry_equiv_pos_as_xyz
'x, y, z'
'-x, y, -z+1/2'
'x+1/2, y+1/2, z'
'-x+1/2, y+1/2, -z+1/2'
'-x, -y, -z'
'x, -y, z-1/2'
'-x+1/2, -y+1/2, -z'
'x+1/2, -y+1/2, z-1/2'

loop_
_atom_site_label
_atom_site_type_symbol
_atom_site_fract_x
_atom_site_fract_y
_atom_site_fract_z
_atom_site_U_iso_or_equiv
_atom_site_adp_type
_atom_site_occupancy
_atom_site_symmetry_multiplicity
_atom_site_calc_flag
_atom_site_refinement_flags
Ni Ni 0.0000 -0.00329(2) 0.2500 0.01378(10) Uani 1 2 d S
P1 P -0.04456(3) -0.10201(4) 0.15771(2) 0.01577(12) Uani 1 1 d .
P2 P 0.08861(3) 0.07840(4) 0.22050(2) 0.01678(12) Uani 1 1 d .
C1 C 0.02497(11) -0.13103(16) 0.11061(10) 0.0218(4) Uani 1 1 d .
H1B H 0.0628(13) -0.1790(17) 0.1407(11) 0.028(6) Uiso 1 1 d .
H1A H -0.0031(13) -0.1645(16) 0.0668(11) 0.029(6) Uiso 1 1 d .
C2 C 0.06756(12) -0.03873(17) 0.09668(10) 0.0233(4) Uani 1 1 d .
H2B H 0.0306(12) 0.0142(16) 0.0727(11) 0.025(6) Uiso 1 1 d .
H2A H 0.0914(13) -0.0556(17) 0.0631(11) 0.029(6) Uiso 1 1 d .
C3 C 0.13017(11) 0.00215(16) 0.16392(10) 0.0222(4) Uani 1 1 d .
H3B H 0.1571(12) -0.0549(17) 0.1934(11) 0.027(6) Uiso 1 1 d .
H3A H 0.1689(13) 0.0415(17) 0.1521(11) 0.027(6) Uiso 1 1 d .
C4 C -0.12825(10) -0.05963(15) 0.08081(9) 0.0184(4) Uani 1 1 d .
C5 C -0.17959(13) -0.12569(18) 0.03273(11) 0.0315(5) Uani 1 1 d .
H5 H -0.1727(13) -0.1959(19) 0.0391(11) 0.034(6) Uiso 1 1 d .
C6 C -0.24106(13) -0.08884(19) -0.02457(12) 0.0368(6) Uani 1 1 d .
H6 H -0.2732(15) -0.134(2) -0.0587(14) 0.050(7) Uiso 1 1 d .
C7 C -0.25166(12) 0.01406(18) -0.03481(11) 0.0311(5) Uani 1 1 d .
H7 H -0.2944(14) 0.0400(18) -0.0737(12) 0.038(6) Uiso 1 1 d .
C8 C -0.20080(12) 0.08041(17) 0.01168(10) 0.0262(4) Uani 1 1 d .
H8 H -0.2077(14) 0.156(2) 0.0062(12) 0.042(7) Uiso 1 1 d .
C9 C -0.13973(11) 0.04314(16) 0.06907(10) 0.0221(4) Uani 1 1 d .
H9 H -0.1077(13) 0.0903(17) 0.1012(11) 0.029(6) Uiso 1 1 d .
C10 C -0.07692(10) -0.23021(14) 0.17086(9) 0.0182(4) Uani 1 1 d .
C11 C -0.13472(12) -0.23918(16) 0.20214(10) 0.0235(4) Uani 1 1 d .
H11 H -0.1565(12) -0.1812(17) 0.2123(10) 0.026(6) Uiso 1 1 d .
C12 C -0.15942(13) -0.33260(17) 0.21763(10) 0.0293(5) Uani 1 1 d .
H12 H -0.1966(16) -0.338(2) 0.2398(14) 0.056(8) Uiso 1 1 d .
C13 C -0.12607(13) -0.41965(17) 0.20299(11) 0.0318(5) Uani 1 1 d .
H13 H -0.1409(13) -0.4800(18) 0.2143(11) 0.032(6) Uiso 1 1 d .
C14 C -0.06902(13) -0.41313(17) 0.17178(11) 0.0310(5) Uani 1 1 d .
H14 H -0.0462(14) -0.472(2) 0.1621(12) 0.042(7) Uiso 1 1 d .
C15 C -0.04514(12) -0.31920(16) 0.15515(10) 0.0257(4) Uani 1 1 d .
H15 H -0.0049(14) -0.3171(18) 0.1356(12) 0.038(6) Uiso 1 1 d .
C16 C 0.06216(11) 0.19322(15) 0.16351(10) 0.0229(4) Uani 1 1 d .
C17 C 0.10884(15) 0.23190(18) 0.12636(12) 0.0365(5) Uani 1 1 d .
H17 H 0.1569(14) 0.2032(18) 0.1324(11) 0.035(6) Uiso 1 1 d .
C18 C 0.08397(18) 0.3136(2) 0.08024(14) 0.0488(7) Uani 1 1 d .
H18 H 0.1150(15) 0.336(2) 0.0534(14) 0.055(8) Uiso 1 1 d .
C19 C 0.01245(18) 0.3577(2) 0.07081(14) 0.0501(7) Uani 1 1 d .
H19 H -0.0054(16) 0.411(2) 0.0405(14) 0.055(8) Uiso 1 1 d .
C20 C -0.03383(16) 0.32181(18) 0.10796(13) 0.0413(6) Uani 1 1 d .
H20 H -0.0825(16) 0.349(2) 0.1019(13) 0.048(7) Uiso 1 1 d .
C21 C -0.00870(12) 0.24022(16) 0.15400(11) 0.0275(5) Uani 1 1 d .
H21 H -0.0398(12) 0.2143(16) 0.1790(11) 0.024(5) Uiso 1 1 d .
C22 C 0.18090(11) 0.12254(15) 0.28760(9) 0.0206(4) Uani 1 1 d .
C23 C 0.19436(12) 0.22438(17) 0.30662(11) 0.0258(4) Uani 1 1 d .
H23 H 0.1579(13) 0.2700(17) 0.2845(11) 0.026(6) Uiso 1 1 d .
C24 C 0.26313(14) 0.25396(19) 0.35945(11) 0.0330(5) Uani 1 1 d .
H24 H 0.2682(14) 0.322(2) 0.3689(12) 0.044(7) Uiso 1 1 d .
C25 C 0.31911(13) 0.18407(19) 0.39367(11) 0.0355(5) Uani 1 1 d .
H25 H 0.3664(15) 0.2036(19) 0.4300(13) 0.047(7) Uiso 1 1 d .
C26 C 0.30670(13) 0.08310(19) 0.37565(11) 0.0333(5) Uani 1 1 d .
H26 H 0.3442(15) 0.033(2) 0.3986(13) 0.044(7) Uiso 1 1 d .
C27 C 0.23804(11) 0.05247(17) 0.32353(10) 0.0248(4) Uani 1 1 d .
H27 H 0.2273(12) -0.0197(18) 0.3122(11) 0.029(6) Uiso 1 1 d .

loop_
_atom_site_aniso_label
_atom_site_aniso_U_11
_atom_site_aniso_U_22
_atom_site_aniso_U_33
_atom_site_aniso_U_23
_atom_site_aniso_U_13
_atom_site_aniso_U_12
Ni 0.01289(17) 0.01528(18) 0.01351(16) 0.000 0.00489(12) 0.000
P1 0.0145(2) 0.0177(2) 0.0149(2) -0.00129(17) 0.00460(17) -0.00029(19)
P2 0.0152(2) 0.0180(3) 0.0180(2) 0.00023(18) 0.00679(18) -0.00115(19)
C1 0.0211(10) 0.0254(11) 0.0202(9) -0.0060(8) 0.0086(8) -0.0006(9)
C2 0.0230(10) 0.0317(12) 0.0187(9) -0.0031(8) 0.0115(8) -0.0014(9)
C3 0.0202(10) 0.0261(11) 0.0240(10) 0.0001(8) 0.0123(8) -0.0010(9)
C4 0.0177(9) 0.0225(10) 0.0154(8) -0.0010(7) 0.0061(7) -0.0002(8)
C5 0.0348(12) 0.0254(12) 0.0255(10) 0.0028(9) -0.0013(9) -0.0030(10)
C6 0.0327(13) 0.0368(14) 0.0279(11) 0.0020(10) -0.0071(9) -0.0089(11)
C7 0.0230(11) 0.0421(14) 0.0227(10) 0.0075(9) 0.0007(8) 0.0058(10)
C8 0.0302(11) 0.0271(12) 0.0222(10) 0.0034(8) 0.0101(8) 0.0079(9)
C9 0.0242(10) 0.0240(11) 0.0181(9) -0.0025(8) 0.0071(8) -0.0006(9)
C10 0.0185(9) 0.0196(10) 0.0134(8) -0.0014(7) 0.0013(7) -0.0009(8)
C11 0.0235(10) 0.0224(11) 0.0241(10) -0.0012(8) 0.0074(8) -0.0001(9)
C12 0.0296(12) 0.0311(13) 0.0263(11) 0.0022(9) 0.0081(9) -0.0093(10)
C13 0.0374(13) 0.0212(12) 0.0290(11) 0.0028(9) 0.0010(9) -0.0097(10)
C14 0.0336(12) 0.0189(11) 0.0337(11) -0.0027(9) 0.0025(9) 0.0021(9)
C15 0.0228(10) 0.0258(11) 0.0272(10) -0.0044(8) 0.0067(8) -0.0010(9)
C16 0.0253(10) 0.0208(10) 0.0222(9) 0.0011(8) 0.0076(8) -0.0024(8)
C17 0.0421(14) 0.0310(13) 0.0428(13) 0.0114(10) 0.0227(11) 0.0031(11)
C18 0.072(2) 0.0369(15) 0.0459(14) 0.0151(11) 0.0307(14) -0.0045(14)
C19 0.070(2) 0.0257(13) 0.0481(15) 0.0158(11) 0.0109(13) 0.0028(13)
C20 0.0391(14) 0.0257(13) 0.0514(15) 0.0071(10) 0.0051(11) 0.0071(11)
C21 0.0282(11) 0.0202(11) 0.0330(11) 0.0007(8) 0.0088(9) -0.0021(9)
C22 0.0172(9) 0.0277(11) 0.0188(9) -0.0005(8) 0.0084(7) -0.0059(8)
C23 0.0259(11) 0.0268(12) 0.0275(10) -0.0039(9) 0.0126(9) -0.0039(9)
C24 0.0377(13) 0.0337(13) 0.0312(11) -0.0093(10) 0.0162(10) -0.0163(11)
C25 0.0281(12) 0.0497(15) 0.0252(11) -0.0040(10) 0.0046(9) -0.0165(11)
C26 0.0232(11) 0.0460(15) 0.0271(11) 0.0074(10) 0.0038(9) -0.0025(11)
C27 0.0213(10) 0.0262(12) 0.0265(10) 0.0027(8) 0.0075(8) -0.0050(9)

loop_
_atom_type_symbol
_atom_type_description
_atom_type_scat_dispersion_real
_atom_type_scat_dispersion_imag
_atom_type_scat_source
C C 0.0033 0.0016 'International Tables Vol C Tables 4.2.6.8 and 6.1.1.4'
H H 0.0000 0.0000 'International Tables Vol C Tables 4.2.6.8 and 6.1.1.4'
P P 0.1023 0.0942 'International Tables Vol C Tables 4.2.6.8 and 6.1.1.4'
Ni Ni 0.3393 1.1124 'International Tables Vol C Tables 4.2.6.8 and 6.1.1.4'

loop_
_geom_angle_atom_site_label_1
_geom_angle_atom_site_label_2
_geom_angle_atom_site_label_3
_geom_angle
_geom_angle_site_symmetry_1
_geom_angle_site_symmetry_3
P1 Ni P1 106.30(3) . 2
P1 Ni P2 115.236(17) . 2
P1 Ni P2 99.681(17) 2 2
P1 Ni P2 99.681(17) . .
P1 Ni P2 115.235(17) 2 .
P2 Ni P2 120.57(3) 2 .
C10 P1 C4 100.58(8) . .
C10 P1 C1 100.78(9) . .
C4 P1 C1 98.95(9) . .
C10 P1 Ni 118.53(6) . .
C4 P1 Ni 119.17(6) . .
C1 P1 Ni 115.40(6) . .
C3 P2 C22 98.86(9) . .
C3 P2 C16 98.48(9) . .
C22 P2 C16 99.70(9) . .
C3 P2 Ni 112.64(7) . .
C22 P2 Ni 122.29(6) . .
C16 P2 Ni 120.44(6) . .
C2 C1 P1 113.79(14) . .
C1 C2 C3 113.41(16) . .
C2 C3 P2 112.81(13) . .
C9 C4 C5 118.08(17) . .
C9 C4 P1 118.30(14) . .
C5 C4 P1 123.60(15) . .
C6 C5 C4 120.8(2) . .
C7 C6 C5 120.1(2) . .
C6 C7 C8 119.92(19) . .
C7 C8 C9 119.7(2) . .
C4 C9 C8 121.43(18) . .
C15 C10 C11 117.43(18) . .
C15 C10 P1 124.68(15) . .
C11 C10 P1 117.81(15) . .
C12 C11 C10 121.7(2) . .
C13 C12 C11 119.9(2) . .
C12 C13 C14 119.7(2) . .
C13 C14 C15 120.3(2) . .
C14 C15 C10 120.9(2) . .
C21 C16 C17 117.82(19) . .
C21 C16 P2 119.16(15) . .
C17 C16 P2 122.93(16) . .
C18 C17 C16 120.9(2) . .
C19 C18 C17 120.0(2) . .
C20 C19 C18 120.0(2) . .
C19 C20 C21 119.8(2) . .
C16 C21 C20 121.5(2) . .
C23 C22 C27 117.91(18) . .
C23 C22 P2 122.16(15) . .
C27 C22 P2 119.85(15) . .
C22 C23 C24 120.4(2) . .
C25 C24 C23 120.9(2) . .
C24 C25 C26 119.5(2) . .
C25 C26 C27 120.2(2) . .
C26 C27 C22 121.1(2) . .

loop_
_geom_bond_atom_site_label_1
_geom_bond_atom_site_label_2
_geom_bond_distance
_geom_bond_site_symmetry_2
Ni P1 2.1754(5) .
Ni P1 2.1755(5) 2
Ni P2 2.1780(5) 2
Ni P2 2.1781(5) .
P1 C10 1.8409(19) .
P1 C4 1.8449(18) .
P1 C1 1.8503(19) .
P2 C3 1.8519(19) .
P2 C22 1.8521(19) .
P2 C16 1.858(2) .
C1 C2 1.520(3) .
C2 C3 1.534(3) .
C4 C9 1.382(3) .
C4 C5 1.396(3) .
C5 C6 1.389(3) .
C6 C7 1.379(3) .
C7 C8 1.380(3) .
C8 C9 1.388(3) .
C10 C15 1.392(3) .
C10 C11 1.395(3) .
C11 C12 1.384(3) .
C12 C13 1.377(3) .
C13 C14 1.380(3) .
C14 C15 1.391(3) .
C16 C21 1.385(3) .
C16 C17 1.397(3) .
C17 C18 1.390(3) .
C18 C19 1.379(4) .
C19 C20 1.378(4) .
C20 C21 1.389(3) .
C22 C23 1.397(3) .
C22 C27 1.396(3) .
C23 C24 1.392(3) .
C24 C25 1.373(3) .
C25 C26 1.381(3) .
C26 C27 1.388(3) .
